data_7127964
loop_
_publ_author_name
'Markwell-Heys, Adrian W'
'Schneider, Matthew L.'
'Madridejos, Jenica Marie L.'
'Metha, Gregory F.'
'Bloch, Witold M.'

_publ_section_title
;
 Self-sorting of porous Cu<sub>4</sub>L<sub>2</sub>L'<sub>2</sub>
 metal-organic cages composed of isomerisable ligands.
;
_journal_issue 23
_journal_name_full 'Chemical communications (Cambridge, England)'
_journal_page_first 2915
_journal_page_last 2918
_journal_paper_doi 10.1039/d0cc08076d
_journal_volume 57
_journal_year 2021
_chemical_formula_sum 'C104 H92 Cu4 N12 O20'
_chemical_formula_weight 2084.05
_space_group_crystal_system triclinic
_space_group_IT_number 2
_space_group_name_Hall '-P 1'
_space_group_name_H-M_alt 'P -1'
_atom_sites_solution_hydrogens geom
_audit_creation_method SHELXL-2018/3
_audit_update_record
;
2021-01-21 deposited with the CCDC.	2021-02-16 downloaded from the CCDC.
;
_cell_angle_alpha 111.87(3)
_cell_angle_beta 101.96(3)
_cell_angle_gamma 92.36(3)
_cell_formula_units_Z 1
_cell_length_a 14.027(3)
_cell_length_b 14.475(3)
_cell_length_c 15.468(3)
_cell_measurement_reflns_used 10833
_cell_measurement_temperature 100(2)
_cell_measurement_theta_max 13.93
_cell_measurement_theta_min 0.73
_cell_volume 2827.0(13)
_computing_cell_refinement 'XDS (Kabsch, 1993)'
_computing_data_collection 'BluIce (McPhillips, 2002)'
_computing_data_reduction 'XDS (Kabsch, 1993)'
_computing_molecular_graphics 'shelXle (Huebschle, 2014)'
_computing_publication_material 'CIFTAB (Sheldrick, 1997)'
_computing_structure_refinement 'SHELXL-2018/3 (Sheldrick, 2018)'
_computing_structure_solution 'SHELXT-2018/3 (Sheldrick, 2018)'
_diffrn_ambient_temperature 100(2)
_diffrn_measured_fraction_theta_full 0.926
_diffrn_measured_fraction_theta_max 0.837
_diffrn_measurement_device_type 'ADSC Quantum 210r'
_diffrn_measurement_method 'Phi Scan'
_diffrn_radiation_type Synchrotron
_diffrn_radiation_wavelength 0.71073
_diffrn_reflns_av_R_equivalents 0.0181
_diffrn_reflns_av_unetI/netI 0.0161
_diffrn_reflns_Laue_measured_fraction_full 0.926
_diffrn_reflns_Laue_measured_fraction_max 0.837
_diffrn_reflns_limit_h_max 17
_diffrn_reflns_limit_h_min -17
_diffrn_reflns_limit_k_max 18
_diffrn_reflns_limit_k_min -18
_diffrn_reflns_limit_l_max 18
_diffrn_reflns_limit_l_min -18
_diffrn_reflns_number 36989
_diffrn_reflns_point_group_measured_fraction_full 0.926
_diffrn_reflns_point_group_measured_fraction_max 0.837
_diffrn_reflns_theta_full 25.242
_diffrn_reflns_theta_max 27.101
_diffrn_reflns_theta_min 1.461
_diffrn_source 'MX1 Beamline Australian Synchrotron'
_exptl_absorpt_coefficient_mu 0.809
_exptl_absorpt_correction_type none
_exptl_crystal_colour blue
_exptl_crystal_density_diffrn 1.224
_exptl_crystal_density_method 'not measured'
_exptl_crystal_description block
_exptl_crystal_F_000 1076
_exptl_crystal_size_max 0.21
_exptl_crystal_size_mid 0.1
_exptl_crystal_size_min 0.08
_platon_squeeze_details '3.5 DMA molecules'
_refine_diff_density_max 0.705
_refine_diff_density_min -0.639
_refine_diff_density_rms 0.053
_refine_ls_extinction_method none
_refine_ls_goodness_of_fit_ref 1.027
_refine_ls_hydrogen_treatment constr
_refine_ls_matrix_type full
_refine_ls_number_parameters 692
_refine_ls_number_reflns 10440
_refine_ls_number_restraints 636
_refine_ls_restrained_S_all 1.001
_refine_ls_R_factor_all 0.0493
_refine_ls_R_factor_gt 0.0436
_refine_ls_shift/su_max 0.001
_refine_ls_shift/su_mean 0.000
_refine_ls_structure_factor_coef Fsqd
_refine_ls_weighting_details 'w=1/[\s^2^(Fo^2^)+(0.0808P)^2^+1.3599P] where P=(Fo^2^+2Fc^2^)/3'
_refine_ls_weighting_scheme calc
_refine_ls_wR_factor_gt 0.1304
_refine_ls_wR_factor_ref 0.1358
_reflns_Friedel_coverage 0.000
_reflns_number_gt 8992
_reflns_number_total 10440
_reflns_threshold_expression 'I > 2\s(I)'
_cod_data_source_file d0cc08076d2.cif
_cod_data_source_block 1a
_cod_depositor_comments 'Adding full bibliography for 7127961--7127966.cif.'
_cod_original_cell_volume 2826.9(12)
_cod_database_code 7127964
_shelx_shelxl_version_number 2018/3
_shelx_space_group_comment
;
The symmetry employed for this shelxl refinement is uniquely defined
by the following loop, which should always be used as a source of
symmetry information in preference to the above space-group names.
They are only intended as comments.
;
_platon_squeeze_void_probe_radius 1.20

loop_
_space_group_symop_operation_xyz
'x, y, z'
'-x, -y, -z'

loop_
_atom_site_label
_atom_site_type_symbol
_atom_site_fract_x
_atom_site_fract_y
_atom_site_fract_z
_atom_site_U_iso_or_equiv
_atom_site_adp_type
_atom_site_occupancy
_atom_site_site_symmetry_order
_atom_site_calc_flag
_atom_site_refinement_flags_posn
_atom_site_refinement_flags_adp
_atom_site_refinement_flags_occupancy
_atom_site_disorder_assembly
_atom_site_disorder_group
O1_1 O 0.29683(14) 0.34382(14) 0.03323(14) 0.0578(5) Uani 1 1 d . U . . .
C1_1 C 0.34080(17) 0.42366(19) 0.1030(2) 0.0499(6) Uani 1 1 d . U . . .
O2_1 O 0.36031(13) 0.43764(14) 0.19025(14) 0.0551(4) Uani 1 1 d . U . . .
C2_1 C 0.37268(18) 0.5102(2) 0.0791(2) 0.0548(6) Uani 1 1 d . U . . .
O3_1 O 0.70465(13) 0.78624(13) 0.74533(13) 0.0501(4) Uani 1 1 d . U . . .
C3_1 C 0.36766(19) 0.4970(2) -0.0156(2) 0.0587(7) Uani 1 1 d . U . . .
H3_1 H 0.341060 0.435813 -0.065585 0.070 Uiso 1 1 calc R U . . .
O4_1 O 0.76481(13) 0.88649(13) 0.90010(13) 0.0508(4) Uani 1 1 d . U . . .
C5_1 C 0.4397(2) 0.6691(2) 0.0395(2) 0.0611(7) Uani 1 1 d . U . . .
H5_1 H 0.462544 0.722250 0.026059 0.073 Uiso 1 1 calc R U . . .
C6_1 C 0.4429(2) 0.6832(2) 0.1347(2) 0.0583(7) Uani 1 1 d . U . . .
C7_1 C 0.41125(19) 0.6023(2) 0.1537(2) 0.0572(6) Uani 1 1 d . U . . .
H7_1 H 0.415824 0.609697 0.216858 0.069 Uiso 1 1 calc R U . . .
N8_1 N 0.48180(17) 0.77526(19) 0.21467(18) 0.0606(6) Uani 1 1 d . U . . .
C9_1 C 0.4630(2) 0.8571(2) 0.2063(2) 0.0622(7) Uani 1 1 d . U . . .
H9_1 H 0.421398 0.854558 0.149999 0.075 Uiso 1 1 calc R U . . .
C10_1 C 0.5042(2) 0.9546(2) 0.2821(2) 0.0604(7) Uani 1 1 d . U . . .
C11_1 C 0.5554(2) 0.9647(2) 0.3726(2) 0.0595(7) Uani 1 1 d . U . . .
H11_1 H 0.564107 0.907737 0.386177 0.071 Uiso 1 1 calc R U . . .
C12_1 C 0.5934(2) 1.0580(2) 0.4429(2) 0.0635(7) Uani 1 1 d . U . . .
C13_1 C 0.5796(2) 1.1428(3) 0.4213(3) 0.0715(8) Uani 1 1 d . U . . .
H13_1 H 0.604516 1.206136 0.468463 0.086 Uiso 1 1 calc R U . . .
C14_1 C 0.5302(2) 1.1342(3) 0.3322(2) 0.0724(8) Uani 1 1 d . U . . .
H14_1 H 0.522069 1.191241 0.318724 0.087 Uiso 1 1 calc R U . . .
C15_1 C 0.4929(2) 1.0416(2) 0.2634(2) 0.0638(7) Uani 1 1 d . U . . .
H15_1 H 0.459311 1.035984 0.202772 0.077 Uiso 1 1 calc R U . . .
C16_1 C 0.6454(2) 1.0713(2) 0.5401(2) 0.0675(8) Uani 1 1 d . U . . .
H16_1 H 0.651963 1.134017 0.589489 0.081 Uiso 1 1 calc R U . . .
N17_1 N 0.68167(19) 1.00070(19) 0.55931(18) 0.0628(6) Uani 1 1 d . U . . .
C18_1 C 0.7273(2) 1.0205(2) 0.6563(2) 0.0627(7) Uani 1 1 d . U . . .
C19_1 C 0.7763(3) 1.1136(3) 0.7227(2) 0.0783(10) Uani 1 1 d . U . . .
H19_1 H 0.783697 1.166669 0.703507 0.094 Uiso 1 1 calc R U . . .
C20_1 C 0.8137(3) 1.1271(3) 0.8169(3) 0.0800(10) Uani 1 1 d . U . . .
H20_1 H 0.846833 1.189235 0.860625 0.096 Uiso 1 1 calc R U . . .
C21_1 C 0.8025(2) 1.0486(2) 0.8477(2) 0.0634(7) Uani 1 1 d . U . . .
H21_1 H 0.825701 1.059024 0.911899 0.076 Uiso 1 1 calc R U . . .
C22_1 C 0.75667(19) 0.95549(19) 0.78154(19) 0.0508(6) Uani 1 1 d . U . . .
C23_1 C 0.71994(19) 0.9414(2) 0.6863(2) 0.0533(6) Uani 1 1 d . U . . .
H23_1 H 0.690009 0.878228 0.641851 0.064 Uiso 1 1 calc R U . . .
C24_1 C 0.74117(17) 0.86921(19) 0.81146(18) 0.0476(6) Uani 1 1 d . U . . .
C4_1 C 0.4035(2) 0.5778(2) -0.0342(2) 0.0613(7) Uani 1 1 d . U . . .
H4_1 H 0.402673 0.569590 -0.096939 0.074 Uiso 1 1 calc R U . . .
O1_2 O 0.39216(12) 0.18807(13) 0.05283(13) 0.0492(4) Uani 1 1 d . U . . .
Cu1_2 Cu 0.67042(2) 0.66697(2) 0.76743(2) 0.04382(10) Uani 1 1 d . U . . .
C1_2 C 0.46173(17) 0.22188(17) 0.12728(18) 0.0445(5) Uani 1 1 d . U . . .
O2_2 O 0.45560(12) 0.28256(13) 0.20938(12) 0.0500(4) Uani 1 1 d . U . . .
C2_2 C 0.55848(16) 0.18516(17) 0.11695(17) 0.0427(5) Uani 1 1 d . U . . .
Cu2_2 Cu 0.74209(2) 0.78216(2) 0.95158(2) 0.04443(10) Uani 1 1 d . U . . .
O3_2 O 0.80795(12) 0.63782(13) 0.77978(13) 0.0488(4) Uani 1 1 d . U . . .
C3_2 C 0.56527(17) 0.10955(17) 0.03145(18) 0.0451(5) Uani 1 1 d . U . . .
H3_2 H 0.510607 0.084935 -0.020219 0.054 Uiso 1 1 calc R U . . .
O4_2 O 0.86885(12) 0.74050(13) 0.93448(13) 0.0520(4) Uani 1 1 d . U . . .
C5_2 C 0.73501(18) 0.10802(19) 0.09794(19) 0.0503(6) Uani 1 1 d . U . . .
H5_2 H 0.793851 0.082067 0.091249 0.060 Uiso 1 1 calc R U . . .
C6_2 C 0.73003(18) 0.18479(19) 0.18421(18) 0.0474(5) Uani 1 1 d . U . . .
C7_2 C 0.64156(17) 0.22161(19) 0.19288(18) 0.0464(5) Uani 1 1 d . U . . .
H7_2 H 0.637519 0.271624 0.250483 0.056 Uiso 1 1 calc R U . . .
N8_2 N 0.81004(15) 0.22691(16) 0.26645(15) 0.0512(5) Uani 1 1 d . U . . .
C9_2 C 0.89672(18) 0.2182(2) 0.25695(19) 0.0508(6) Uani 1 1 d . U . . .
H9_2 H 0.907220 0.183539 0.196362 0.061 Uiso 1 1 calc R U . . .
C10_2 C 0.98150(18) 0.26196(19) 0.33981(18) 0.0491(6) Uani 1 1 d . U . . .
C11_2 C 0.96951(18) 0.3229(2) 0.4298(2) 0.0557(6) Uani 1 1 d . U . . .
H11_2 H 0.906670 0.333771 0.438507 0.067 Uiso 1 1 calc R U . . .
C12_2 C 1.05057(18) 0.3678(2) 0.50669(19) 0.0503(6) Uani 1 1 d . U . . .
C13_2 C 1.14410(18) 0.3498(2) 0.4936(2) 0.0543(6) Uani 1 1 d . U . . .
H13_2 H 1.198577 0.378886 0.544993 0.065 Uiso 1 1 calc R U . . .
C14_2 C 1.1565(2) 0.2894(2) 0.4054(2) 0.0624(7) Uani 1 1 d . U . . .
H14_2 H 1.219335 0.277929 0.396906 0.075 Uiso 1 1 calc R U . . .
C15_2 C 1.07508(19) 0.2452(2) 0.3283(2) 0.0555(6) Uani 1 1 d . U . . .
H15_2 H 1.083865 0.204023 0.268700 0.067 Uiso 1 1 calc R U . . .
C16_2 C 1.03572(19) 0.4343(2) 0.5994(2) 0.0605(7) Uani 1 1 d . U . . .
H16_2 H 0.971505 0.441399 0.605265 0.073 Uiso 1 1 calc R U . . .
N17_2 N 1.10349(15) 0.48179(16) 0.67058(16) 0.0517(5) Uani 1 1 d . U . . .
C18_2 C 1.08284(17) 0.55059(19) 0.75581(18) 0.0471(5) Uani 1 1 d . U . . .
C19_2 C 1.16288(18) 0.5962(2) 0.83424(19) 0.0507(6) Uani 1 1 d . U . . .
H19_2 H 1.225232 0.578690 0.829648 0.061 Uiso 1 1 calc R U . . .
C20_2 C 1.15006(18) 0.6674(2) 0.9188(2) 0.0552(6) Uani 1 1 d . U . . .
H20_2 H 1.203813 0.697633 0.970744 0.066 Uiso 1 1 calc R U . . .
C21_2 C 1.05783(18) 0.69376(19) 0.92643(19) 0.0504(6) Uani 1 1 d . U . . .
H21_2 H 1.049323 0.741620 0.983333 0.060 Uiso 1 1 calc R U . . .
C22_2 C 0.97717(17) 0.64814(17) 0.84816(18) 0.0451(5) Uani 1 1 d . U . . .
C23_2 C 0.99002(17) 0.57719(18) 0.76401(19) 0.0482(6) Uani 1 1 d . U . . .
H23_2 H 0.936149 0.546824 0.712241 0.058 Uiso 1 1 calc R U . . .
C24_2 C 0.87696(17) 0.67717(17) 0.85467(18) 0.0448(5) Uani 1 1 d . U . . .
C4_2 C 0.65272(18) 0.07104(19) 0.02309(19) 0.0505(6) Uani 1 1 d . U . . .
H4_2 H 0.656121 0.019473 -0.033808 0.061 Uiso 1 1 calc R U . . .
O1_4 O 0.81425(16) 0.87453(15) 1.09655(14) 0.0636(5) Uani 1 1 d D U . . .
N1_4 N 0.8648(2) 0.9717(2) 1.2527(2) 0.0824(8) Uani 1 1 d D U . . .
C2_4 C 0.7958(2) 0.9179(3) 1.1729(2) 0.0686(8) Uani 1 1 d D U . . .
C3_4 C 0.6913(3) 0.9139(4) 1.1795(3) 0.0959(12) Uani 1 1 d D U . . .
H3A_4 H 0.649822 0.872592 1.117877 0.144 Uiso 1 1 calc R U . . .
H3B_4 H 0.673062 0.980554 1.199381 0.144 Uiso 1 1 calc R U . . .
H3C_4 H 0.683648 0.886119 1.225518 0.144 Uiso 1 1 calc R U . . .
C4_4 C 0.9672(3) 0.9701(3) 1.2501(3) 0.1036(14) Uani 1 1 d D U . . .
H4A_4 H 0.973107 0.915934 1.193040 0.155 Uiso 1 1 calc R U . . .
H4B_4 H 1.003512 0.960826 1.305502 0.155 Uiso 1 1 calc R U . . .
H4C_4 H 0.993014 1.032602 1.250140 0.155 Uiso 1 1 calc R U . . .
C5_4 C 0.8423(5) 1.0293(4) 1.3467(3) 0.1257(19) Uani 1 1 d D U . . .
H5A_4 H 0.789458 1.067296 1.337349 0.188 Uiso 1 1 calc R U . . .
H5B_4 H 0.899534 1.074112 1.389597 0.188 Uiso 1 1 calc R U . . .
H5C_4 H 0.823342 0.983529 1.373723 0.188 Uiso 1 1 calc R U . . .
C2_3^a C 0.6103(5) 0.5721(6) 0.5379(5) 0.0559(19) Uani 0.575(6) 1 d D U P A 1
N1_3^a N 0.6393(5) 0.5116(5) 0.4611(5) 0.0584(15) Uani 0.575(6) 1 d D U P A 1
O1_3^a O 0.6330(5) 0.5615(4) 0.6153(4) 0.0536(12) Uani 0.575(6) 1 d D U P A 1
C3_3^a C 0.5511(4) 0.6513(4) 0.5276(4) 0.0648(15) Uani 0.575(6) 1 d D U P A 1
H3A_3^a H 0.541002 0.648010 0.463132 0.097 Uiso 0.575(6) 1 calc R U P A 1
H3B_3^a H 0.488679 0.641416 0.541295 0.097 Uiso 0.575(6) 1 calc R U P A 1
H3C_3^a H 0.585231 0.715967 0.571643 0.097 Uiso 0.575(6) 1 calc R U P A 1
C4_3^a C 0.7018(4) 0.4341(4) 0.4675(5) 0.0727(17) Uani 0.575(6) 1 d D U P A 1
H4A_3^a H 0.715155 0.398230 0.406092 0.109 Uiso 0.575(6) 1 calc R U P A 1
H4B_3^a H 0.762595 0.465355 0.514188 0.109 Uiso 0.575(6) 1 calc R U P A 1
H4C_3^a H 0.668593 0.388190 0.486485 0.109 Uiso 0.575(6) 1 calc R U P A 1
C5_3^a C 0.6057(5) 0.5105(6) 0.3650(5) 0.0676(19) Uani 0.575(6) 1 d D U P A 1
H5A_3^a H 0.635814 0.461559 0.321521 0.101 Uiso 0.575(6) 1 calc R U P A 1
H5B_3^a H 0.535510 0.493648 0.344347 0.101 Uiso 0.575(6) 1 calc R U P A 1
H5C_3^a H 0.623490 0.575675 0.365903 0.101 Uiso 0.575(6) 1 calc R U P A 1
C2_3^b C 0.6357(8) 0.5416(8) 0.5474(9) 0.083(4) Uani 0.425(6) 1 d D U P A 2
N1_3^b N 0.6082(6) 0.5467(8) 0.4610(7) 0.082(3) Uani 0.425(6) 1 d D U P A 2
O1_3^b O 0.6126(6) 0.5992(6) 0.6179(6) 0.0590(19) Uani 0.425(6) 1 d D U P A 2
C3_3^b C 0.7012(8) 0.4633(6) 0.5587(10) 0.119(5) Uani 0.425(6) 1 d D U P A 2
H3D_3^b H 0.713370 0.423385 0.497732 0.178 Uiso 0.425(6) 1 calc R U P A 2
H3E_3^b H 0.762509 0.496418 0.603633 0.178 Uiso 0.425(6) 1 calc R U P A 2
H3F_3^b H 0.669048 0.420720 0.581981 0.178 Uiso 0.425(6) 1 calc R U P A 2
C4_3^b C 0.5566(8) 0.6238(9) 0.4488(9) 0.110(4) Uani 0.425(6) 1 d D U P A 2
H4D_3^b H 0.543322 0.615188 0.382582 0.164 Uiso 0.425(6) 1 calc R U P A 2
H4E_3^b H 0.495681 0.621398 0.467425 0.164 Uiso 0.425(6) 1 calc R U P A 2
H4F_3^b H 0.595464 0.687610 0.487883 0.164 Uiso 0.425(6) 1 calc R U P A 2
C5_3^b C 0.6300(10) 0.4692(14) 0.3756(11) 0.186(11) Uani 0.425(6) 1 d D U P A 2
H5D_3^b H 0.605386 0.484156 0.320224 0.279 Uiso 0.425(6) 1 calc R U P A 2
H5E_3^b H 0.699754 0.468583 0.385305 0.279 Uiso 0.425(6) 1 calc R U P A 2
H5F_3^b H 0.598915 0.404583 0.365878 0.279 Uiso 0.425(6) 1 calc R U P A 2

loop_
_atom_site_aniso_label
_atom_site_aniso_U_11
_atom_site_aniso_U_22
_atom_site_aniso_U_33
_atom_site_aniso_U_23
_atom_site_aniso_U_13
_atom_site_aniso_U_12
O1_1 0.0538(10) 0.0616(11) 0.0610(12) 0.0293(9) 0.0106(9) 0.0053(8)
C1_1 0.0360(11) 0.0546(14) 0.0614(17) 0.0256(12) 0.0109(11) 0.0052(10)
O2_1 0.0510(10) 0.0559(10) 0.0605(12) 0.0267(9) 0.0116(8) -0.0002(8)
C2_1 0.0392(12) 0.0688(17) 0.0638(17) 0.0351(14) 0.0105(11) 0.0073(11)
O3_1 0.0493(9) 0.0511(10) 0.0495(10) 0.0188(8) 0.0125(8) 0.0053(7)
C3_1 0.0398(12) 0.0722(18) 0.0668(18) 0.0338(14) 0.0061(12) 0.0062(12)
O4_1 0.0492(9) 0.0526(10) 0.0498(11) 0.0194(8) 0.0122(8) 0.0020(7)
C5_1 0.0508(15) 0.0704(18) 0.071(2) 0.0412(15) 0.0092(13) 0.0052(13)
C6_1 0.0470(14) 0.0651(16) 0.0685(19) 0.0350(14) 0.0096(13) 0.0034(12)
C7_1 0.0462(14) 0.0658(16) 0.0654(18) 0.0327(14) 0.0124(12) 0.0041(12)
N8_1 0.0532(13) 0.0665(15) 0.0666(16) 0.0335(12) 0.0111(11) -0.0008(11)
C9_1 0.0567(16) 0.0692(18) 0.0683(19) 0.0358(15) 0.0151(14) 0.0024(13)
C10_1 0.0515(15) 0.0727(18) 0.0637(18) 0.0339(14) 0.0153(13) 0.0036(13)
C11_1 0.0531(15) 0.0679(17) 0.0664(18) 0.0338(14) 0.0188(13) 0.0053(13)
C12_1 0.0575(16) 0.0758(19) 0.0607(18) 0.0322(15) 0.0125(13) -0.0002(14)
C13_1 0.0696(19) 0.0709(19) 0.076(2) 0.0367(16) 0.0100(16) -0.0050(15)
C14_1 0.075(2) 0.075(2) 0.074(2) 0.0420(17) 0.0116(17) 0.0011(16)
C15_1 0.0589(16) 0.0718(18) 0.0685(19) 0.0380(15) 0.0127(14) 0.0027(13)
C16_1 0.0709(19) 0.0664(18) 0.067(2) 0.0304(15) 0.0138(15) -0.0038(14)
N17_1 0.0666(15) 0.0696(15) 0.0556(15) 0.0319(12) 0.0099(11) -0.0032(12)
C18_1 0.0602(16) 0.0729(18) 0.0543(17) 0.0283(14) 0.0082(13) -0.0050(14)
C19_1 0.086(2) 0.079(2) 0.068(2) 0.0410(17) -0.0039(17) -0.0203(17)
C20_1 0.088(2) 0.071(2) 0.066(2) 0.0290(16) -0.0094(17) -0.0250(17)
C21_1 0.0641(17) 0.0671(17) 0.0547(17) 0.0269(14) 0.0024(13) -0.0080(13)
C22_1 0.0462(13) 0.0551(14) 0.0512(15) 0.0197(11) 0.0144(11) 0.0036(11)
C23_1 0.0493(14) 0.0595(15) 0.0509(15) 0.0221(12) 0.0114(11) 0.0026(11)
C24_1 0.0374(12) 0.0587(15) 0.0505(15) 0.0219(12) 0.0171(10) 0.0085(10)
C4_1 0.0461(14) 0.085(2) 0.0614(17) 0.0404(15) 0.0094(12) 0.0091(13)
O1_2 0.0368(8) 0.0577(10) 0.0472(10) 0.0156(8) 0.0073(7) 0.0043(7)
Cu1_2 0.03424(15) 0.04675(17) 0.04676(18) 0.01501(13) 0.00855(12) 0.00240(11)
C1_2 0.0375(11) 0.0474(12) 0.0493(14) 0.0195(10) 0.0117(10) 0.0017(9)
O2_2 0.0375(8) 0.0604(10) 0.0457(10) 0.0138(8) 0.0094(7) 0.0071(7)
C2_2 0.0378(11) 0.0477(12) 0.0435(13) 0.0187(10) 0.0108(9) 0.0012(9)
Cu2_2 0.03631(16) 0.04915(18) 0.04492(18) 0.01616(13) 0.00823(12) 0.00302(12)
O3_2 0.0354(8) 0.0517(9) 0.0494(10) 0.0109(8) 0.0063(7) 0.0041(7)
C3_2 0.0400(12) 0.0449(12) 0.0457(13) 0.0149(10) 0.0071(10) -0.0023(9)
O4_2 0.0371(8) 0.0565(10) 0.0501(10) 0.0096(8) 0.0062(7) 0.0052(7)
C5_2 0.0405(12) 0.0521(14) 0.0538(15) 0.0152(11) 0.0124(10) 0.0067(10)
C6_2 0.0411(12) 0.0526(13) 0.0463(14) 0.0178(11) 0.0094(10) 0.0038(10)
C7_2 0.0401(12) 0.0521(13) 0.0442(13) 0.0151(10) 0.0114(10) 0.0037(10)
N8_2 0.0394(11) 0.0586(12) 0.0481(12) 0.0145(10) 0.0066(9) 0.0054(9)
C9_2 0.0445(13) 0.0584(15) 0.0462(14) 0.0180(11) 0.0093(11) 0.0038(11)
C10_2 0.0412(12) 0.0571(14) 0.0466(14) 0.0192(11) 0.0081(10) 0.0030(10)
C11_2 0.0367(12) 0.0704(17) 0.0519(15) 0.0155(12) 0.0094(10) 0.0079(11)
C12_2 0.0401(12) 0.0574(14) 0.0489(14) 0.0170(11) 0.0090(10) 0.0052(10)
C13_2 0.0386(12) 0.0641(16) 0.0535(15) 0.0171(12) 0.0087(11) 0.0039(11)
C14_2 0.0395(13) 0.0820(19) 0.0568(16) 0.0168(14) 0.0119(11) 0.0085(12)
C15_2 0.0463(13) 0.0671(16) 0.0500(15) 0.0182(12) 0.0138(11) 0.0077(12)
C16_2 0.0381(13) 0.0765(18) 0.0550(16) 0.0123(13) 0.0109(11) 0.0082(12)
N17_2 0.0402(10) 0.0549(12) 0.0513(12) 0.0135(10) 0.0060(9) 0.0075(9)
C18_2 0.0390(12) 0.0487(13) 0.0494(14) 0.0165(10) 0.0069(10) 0.0052(9)
C19_2 0.0356(11) 0.0586(15) 0.0546(15) 0.0203(12) 0.0073(10) 0.0063(10)
C20_2 0.0389(12) 0.0658(16) 0.0496(15) 0.0162(12) -0.0001(10) 0.0010(11)
C21_2 0.0427(12) 0.0533(14) 0.0480(14) 0.0146(11) 0.0063(10) 0.0018(10)
C22_2 0.0381(11) 0.0435(12) 0.0506(14) 0.0176(10) 0.0061(10) 0.0009(9)
C23_2 0.0377(12) 0.0479(13) 0.0497(14) 0.0133(10) 0.0028(10) 0.0022(9)
C24_2 0.0385(11) 0.0419(12) 0.0507(14) 0.0165(10) 0.0075(10) 0.0011(9)
C4_2 0.0474(13) 0.0468(13) 0.0504(14) 0.0109(11) 0.0130(11) 0.0027(10)
O1_4 0.0678(12) 0.0654(12) 0.0492(11) 0.0168(9) 0.0067(9) 0.0119(10)
N1_4 0.085(2) 0.092(2) 0.0581(16) 0.0211(15) 0.0113(14) -0.0041(16)
C2_4 0.0667(18) 0.079(2) 0.0624(19) 0.0319(16) 0.0135(15) 0.0010(15)
C3_4 0.071(2) 0.149(4) 0.080(3) 0.059(3) 0.0202(19) 0.004(2)
C4_4 0.075(2) 0.120(3) 0.101(3) 0.042(3) -0.002(2) -0.027(2)
C5_4 0.187(6) 0.110(3) 0.064(2) 0.019(2) 0.032(3) -0.018(3)
C2_3^a 0.048(4) 0.067(4) 0.034(4) 0.005(3) 0.004(2) -0.019(3)
N1_3^a 0.059(4) 0.064(3) 0.046(3) 0.015(2) 0.012(2) -0.003(2)
O1_3^a 0.056(3) 0.043(3) 0.049(3) 0.005(2) 0.012(2) -0.0019(19)
C3_3^a 0.052(3) 0.072(3) 0.057(3) 0.017(3) 0.001(2) 0.002(2)
C4_3^a 0.080(4) 0.063(3) 0.066(4) 0.013(3) 0.018(3) 0.013(3)
C5_3^a 0.059(4) 0.088(4) 0.041(3) 0.013(3) 0.008(3) -0.016(3)
C2_3^b 0.057(6) 0.071(7) 0.085(9) -0.008(6) 0.019(5) -0.014(5)
N1_3^b 0.050(5) 0.098(8) 0.065(6) 0.002(5) 0.008(4) -0.023(4)
O1_3^b 0.050(3) 0.064(5) 0.052(4) 0.012(4) 0.012(2) -0.004(3)
C3_3^b 0.099(7) 0.063(5) 0.149(11) 0.014(6) -0.010(7) 0.003(5)
C4_3^b 0.086(7) 0.137(10) 0.106(9) 0.060(8) 0.001(6) 0.007(6)
C5_3^b 0.066(7) 0.223(18) 0.118(12) -0.092(12) 0.006(7) 0.022(9)

loop_
_atom_type_symbol
_atom_type_description
_atom_type_scat_dispersion_real
_atom_type_scat_dispersion_imag
_atom_type_scat_source
C C 0.0033 0.0016 'International Tables Vol C Tables 4.2.6.8 and 6.1.1.4'
H H 0.0000 0.0000 'International Tables Vol C Tables 4.2.6.8 and 6.1.1.4'
N N 0.0061 0.0033 'International Tables Vol C Tables 4.2.6.8 and 6.1.1.4'
O O 0.0106 0.0060 'International Tables Vol C Tables 4.2.6.8 and 6.1.1.4'
Cu Cu 0.3201 1.2651 'International Tables Vol C Tables 4.2.6.8 and 6.1.1.4'

loop_
_geom_angle_atom_site_label_1
_geom_angle_atom_site_label_2
_geom_angle_atom_site_label_3
_geom_angle
_geom_angle_site_symmetry_1
_geom_angle_site_symmetry_3
_geom_angle_publ_flag
C1_1 O1_1 Cu2_2 123.37(19) . 2_666 ?
O2_1 C1_1 O1_1 126.3(2) . . ?
O2_1 C1_1 C2_1 116.6(2) . . ?
O1_1 C1_1 C2_1 117.1(3) . . ?
C1_1 O2_1 Cu1_2 121.82(17) . 2_666 ?
C3_1 C2_1 C7_1 120.6(3) . . ?
C3_1 C2_1 C1_1 120.6(3) . . ?
C7_1 C2_1 C1_1 118.8(3) . . ?
C24_1 O3_1 Cu1_2 123.43(18) . . ?
C2_1 C3_1 C4_1 118.7(3) . . ?
C2_1 C3_1 H3_1 120.6 . . ?
C4_1 C3_1 H3_1 120.6 . . ?
C24_1 O4_1 Cu2_2 122.74(17) . . ?
C4_1 C5_1 C6_1 120.9(3) . . ?
C4_1 C5_1 H5_1 119.5 . . ?
C6_1 C5_1 H5_1 119.5 . . ?
C7_1 C6_1 C5_1 118.8(3) . . ?
C7_1 C6_1 N8_1 117.5(3) . . ?
C5_1 C6_1 N8_1 123.7(3) . . ?
C6_1 C7_1 C2_1 120.5(3) . . ?
C6_1 C7_1 H7_1 119.7 . . ?
C2_1 C7_1 H7_1 119.7 . . ?
C9_1 N8_1 C6_1 118.4(3) . . ?
N8_1 C9_1 C10_1 122.2(3) . . ?
N8_1 C9_1 H9_1 118.9 . . ?
C10_1 C9_1 H9_1 118.9 . . ?
C11_1 C10_1 C15_1 118.4(3) . . ?
C11_1 C10_1 C9_1 122.2(3) . . ?
C15_1 C10_1 C9_1 119.4(3) . . ?
C12_1 C11_1 C10_1 120.8(3) . . ?
C12_1 C11_1 H11_1 119.6 . . ?
C10_1 C11_1 H11_1 119.6 . . ?
C11_1 C12_1 C13_1 118.8(3) . . ?
C11_1 C12_1 C16_1 122.0(3) . . ?
C13_1 C12_1 C16_1 119.1(3) . . ?
C14_1 C13_1 C12_1 121.2(3) . . ?
C14_1 C13_1 H13_1 119.4 . . ?
C12_1 C13_1 H13_1 119.4 . . ?
C15_1 C14_1 C13_1 119.5(3) . . ?
C15_1 C14_1 H14_1 120.2 . . ?
C13_1 C14_1 H14_1 120.2 . . ?
C14_1 C15_1 C10_1 121.3(3) . . ?
C14_1 C15_1 H15_1 119.4 . . ?
C10_1 C15_1 H15_1 119.4 . . ?
N17_1 C16_1 C12_1 122.6(3) . . ?
N17_1 C16_1 H16_1 118.7 . . ?
C12_1 C16_1 H16_1 118.7 . . ?
C16_1 N17_1 C18_1 118.0(3) . . ?
C23_1 C18_1 C19_1 118.9(3) . . ?
C23_1 C18_1 N17_1 116.9(3) . . ?
C19_1 C18_1 N17_1 124.2(3) . . ?
C20_1 C19_1 C18_1 120.0(3) . . ?
C20_1 C19_1 H19_1 120.0 . . ?
C18_1 C19_1 H19_1 120.0 . . ?
C19_1 C20_1 C21_1 121.0(3) . . ?
C19_1 C20_1 H20_1 119.5 . . ?
C21_1 C20_1 H20_1 119.5 . . ?
C22_1 C21_1 C20_1 119.1(3) . . ?
C22_1 C21_1 H21_1 120.4 . . ?
C20_1 C21_1 H21_1 120.4 . . ?
C21_1 C22_1 C23_1 119.9(3) . . ?
C21_1 C22_1 C24_1 121.1(3) . . ?
C23_1 C22_1 C24_1 118.9(2) . . ?
C22_1 C23_1 C18_1 121.0(3) . . ?
C22_1 C23_1 H23_1 119.5 . . ?
C18_1 C23_1 H23_1 119.5 . . ?
O3_1 C24_1 O4_1 125.8(2) . . ?
O3_1 C24_1 C22_1 116.3(2) . . ?
O4_1 C24_1 C22_1 118.0(2) . . ?
C5_1 C4_1 C3_1 120.5(3) . . ?
C5_1 C4_1 H4_1 119.8 . . ?
C3_1 C4_1 H4_1 119.8 . . ?
C1_2 O1_2 Cu2_2 124.65(16) . 2_666 ?
O2_1 Cu1_2 O3_1 171.18(8) 2_666 . ?
O2_1 Cu1_2 O3_2 89.83(8) 2_666 . ?
O3_1 Cu1_2 O3_2 90.82(8) . . ?
O2_1 Cu1_2 O2_2 88.67(8) 2_666 2_666 ?
O3_1 Cu1_2 O2_2 88.48(8) . 2_666 ?
O3_2 Cu1_2 O2_2 165.35(7) . 2_666 ?
O2_1 Cu1_2 O1_3^b 102.9(2) 2_666 . ?
O3_1 Cu1_2 O1_3^b 85.5(2) . . ?
O3_2 Cu1_2 O1_3^b 102.0(2) . . ?
O2_2 Cu1_2 O1_3^b 92.5(2) 2_666 . ?
O2_1 Cu1_2 O1_3^a 92.09(16) 2_666 . ?
O3_1 Cu1_2 O1_3^a 96.70(15) . . ?
O3_2 Cu1_2 O1_3^a 90.05(17) . . ?
O2_2 Cu1_2 O1_3^a 104.56(17) 2_666 . ?
O2_1 Cu1_2 Cu2_2 86.44(7) 2_666 . ?
O3_1 Cu1_2 Cu2_2 84.97(6) . . ?
O3_2 Cu1_2 Cu2_2 81.07(6) . . ?
O2_2 Cu1_2 Cu2_2 84.30(6) 2_666 . ?
O1_3^b Cu1_2 Cu2_2 170.1(2) . . ?
O1_3^a Cu1_2 Cu2_2 171.00(15) . . ?
O1_2 C1_2 O2_2 125.5(2) . . ?
O1_2 C1_2 C2_2 116.4(2) . . ?
O2_2 C1_2 C2_2 118.1(2) . . ?
C1_2 O2_2 Cu1_2 121.61(16) . 2_666 ?
C7_2 C2_2 C3_2 118.8(2) . . ?
C7_2 C2_2 C1_2 121.3(2) . . ?
C3_2 C2_2 C1_2 119.8(2) . . ?
O4_2 Cu2_2 O1_2 171.00(7) . 2_666 ?
O4_2 Cu2_2 O1_1 90.84(8) . 2_666 ?
O1_2 Cu2_2 O1_1 88.60(8) 2_666 2_666 ?
O4_2 Cu2_2 O4_1 89.34(8) . . ?
O1_2 Cu2_2 O4_1 88.87(8) 2_666 . ?
O1_1 Cu2_2 O4_1 164.88(8) 2_666 . ?
O4_2 Cu2_2 O1_4 87.34(8) . . ?
O1_2 Cu2_2 O1_4 101.60(8) 2_666 . ?
O1_1 Cu2_2 O1_4 100.12(9) 2_666 . ?
O4_1 Cu2_2 O1_4 94.99(8) . . ?
O4_2 Cu2_2 Cu1_2 87.11(6) . . ?
O1_2 Cu2_2 Cu1_2 83.92(6) 2_666 . ?
O1_1 Cu2_2 Cu1_2 81.90(7) 2_666 . ?
O4_1 Cu2_2 Cu1_2 83.01(6) . . ?
O1_4 Cu2_2 Cu1_2 174.12(6) . . ?
C24_2 O3_2 Cu1_2 125.68(16) . . ?
C4_2 C3_2 C2_2 120.3(2) . . ?
C4_2 C3_2 H3_2 119.9 . . ?
C2_2 C3_2 H3_2 119.9 . . ?
C24_2 O4_2 Cu2_2 120.50(16) . . ?
C4_2 C5_2 C6_2 119.9(2) . . ?
C4_2 C5_2 H5_2 120.1 . . ?
C6_2 C5_2 H5_2 120.1 . . ?
C7_2 C6_2 C5_2 119.1(2) . . ?
C7_2 C6_2 N8_2 116.5(2) . . ?
C5_2 C6_2 N8_2 124.4(2) . . ?
C6_2 C7_2 C2_2 121.2(2) . . ?
C6_2 C7_2 H7_2 119.4 . . ?
C2_2 C7_2 H7_2 119.4 . . ?
C9_2 N8_2 C6_2 119.5(2) . . ?
N8_2 C9_2 C10_2 121.2(2) . . ?
N8_2 C9_2 H9_2 119.4 . . ?
C10_2 C9_2 H9_2 119.4 . . ?
C15_2 C10_2 C11_2 119.0(2) . . ?
C15_2 C10_2 C9_2 119.9(2) . . ?
C11_2 C10_2 C9_2 121.1(2) . . ?
C12_2 C11_2 C10_2 120.6(2) . . ?
C12_2 C11_2 H11_2 119.7 . . ?
C10_2 C11_2 H11_2 119.7 . . ?
C13_2 C12_2 C11_2 119.4(2) . . ?
C13_2 C12_2 C16_2 121.3(2) . . ?
C11_2 C12_2 C16_2 119.3(2) . . ?
C14_2 C13_2 C12_2 120.3(2) . . ?
C14_2 C13_2 H13_2 119.8 . . ?
C12_2 C13_2 H13_2 119.8 . . ?
C13_2 C14_2 C15_2 120.1(3) . . ?
C13_2 C14_2 H14_2 120.0 . . ?
C15_2 C14_2 H14_2 120.0 . . ?
C10_2 C15_2 C14_2 120.6(2) . . ?
C10_2 C15_2 H15_2 119.7 . . ?
C14_2 C15_2 H15_2 119.7 . . ?
N17_2 C16_2 C12_2 124.0(2) . . ?
N17_2 C16_2 H16_2 118.0 . . ?
C12_2 C16_2 H16_2 118.0 . . ?
C16_2 N17_2 C18_2 120.4(2) . . ?
C23_2 C18_2 C19_2 119.1(2) . . ?
C23_2 C18_2 N17_2 124.3(2) . . ?
C19_2 C18_2 N17_2 116.5(2) . . ?
C20_2 C19_2 C18_2 120.4(2) . . ?
C20_2 C19_2 H19_2 119.8 . . ?
C18_2 C19_2 H19_2 119.8 . . ?
C21_2 C20_2 C19_2 120.3(2) . . ?
C21_2 C20_2 H20_2 119.9 . . ?
C19_2 C20_2 H20_2 119.9 . . ?
C20_2 C21_2 C22_2 119.7(2) . . ?
C20_2 C21_2 H21_2 120.2 . . ?
C22_2 C21_2 H21_2 120.2 . . ?
C23_2 C22_2 C21_2 120.0(2) . . ?
C23_2 C22_2 C24_2 119.6(2) . . ?
C21_2 C22_2 C24_2 120.3(2) . . ?
C22_2 C23_2 C18_2 120.6(2) . . ?
C22_2 C23_2 H23_2 119.7 . . ?
C18_2 C23_2 H23_2 119.7 . . ?
O4_2 C24_2 O3_2 125.5(2) . . ?
O4_2 C24_2 C22_2 117.0(2) . . ?
O3_2 C24_2 C22_2 117.5(2) . . ?
C5_2 C4_2 C3_2 120.8(2) . . ?
C5_2 C4_2 H4_2 119.6 . . ?
C3_2 C4_2 H4_2 119.6 . . ?
C2_4 O1_4 Cu2_2 140.3(2) . . ?
C2_4 N1_4 C4_4 119.1(3) . . ?
C2_4 N1_4 C5_4 123.4(4) . . ?
C4_4 N1_4 C5_4 117.4(4) . . ?
O1_4 C2_4 N1_4 123.0(3) . . ?
O1_4 C2_4 C3_4 119.0(3) . . ?
N1_4 C2_4 C3_4 118.0(3) . . ?
C2_4 C3_4 H3A_4 109.5 . . ?
C2_4 C3_4 H3B_4 109.5 . . ?
H3A_4 C3_4 H3B_4 109.5 . . ?
C2_4 C3_4 H3C_4 109.5 . . ?
H3A_4 C3_4 H3C_4 109.5 . . ?
H3B_4 C3_4 H3C_4 109.5 . . ?
N1_4 C4_4 H4A_4 109.5 . . ?
N1_4 C4_4 H4B_4 109.5 . . ?
H4A_4 C4_4 H4B_4 109.5 . . ?
N1_4 C4_4 H4C_4 109.5 . . ?
H4A_4 C4_4 H4C_4 109.5 . . ?
H4B_4 C4_4 H4C_4 109.5 . . ?
N1_4 C5_4 H5A_4 109.5 . . ?
N1_4 C5_4 H5B_4 109.5 . . ?
H5A_4 C5_4 H5B_4 109.5 . . ?
N1_4 C5_4 H5C_4 109.5 . . ?
H5A_4 C5_4 H5C_4 109.5 . . ?
H5B_4 C5_4 H5C_4 109.5 . . ?
O1_3^a C2_3^a N1_3^a 120.4(7) . . ?
O1_3^a C2_3^a C3_3^a 121.4(6) . . ?
N1_3^a C2_3^a C3_3^a 118.2(6) . . ?
C2_3^a N1_3^a C5_3^a 123.8(7) . . ?
C2_3^a N1_3^a C4_3^a 121.0(6) . . ?
C5_3^a N1_3^a C4_3^a 115.0(6) . . ?
C2_3^a O1_3^a Cu1_2 133.8(5) . . ?
C2_3^a C3_3^a H3A_3^a 109.5 . . ?
C2_3^a C3_3^a H3B_3^a 109.5 . . ?
H3A_3^a C3_3^a H3B_3^a 109.5 . . ?
C2_3^a C3_3^a H3C_3^a 109.5 . . ?
H3A_3^a C3_3^a H3C_3^a 109.5 . . ?
H3B_3^a C3_3^a H3C_3^a 109.5 . . ?
N1_3^a C4_3^a H4A_3^a 109.5 . . ?
N1_3^a C4_3^a H4B_3^a 109.5 . . ?
H4A_3^a C4_3^a H4B_3^a 109.5 . . ?
N1_3^a C4_3^a H4C_3^a 109.5 . . ?
H4A_3^a C4_3^a H4C_3^a 109.5 . . ?
H4B_3^a C4_3^a H4C_3^a 109.5 . . ?
N1_3^a C5_3^a H5A_3^a 109.5 . . ?
N1_3^a C5_3^a H5B_3^a 109.5 . . ?
H5A_3^a C5_3^a H5B_3^a 109.5 . . ?
N1_3^a C5_3^a H5C_3^a 109.5 . . ?
H5A_3^a C5_3^a H5C_3^a 109.5 . . ?
H5B_3^a C5_3^a H5C_3^a 109.5 . . ?
O1_3^b C2_3^b N1_3^b 122.3(11) . . ?
O1_3^b C2_3^b C3_3^b 118.6(12) . . ?
N1_3^b C2_3^b C3_3^b 119.0(10) . . ?
C2_3^b N1_3^b C4_3^b 121.3(10) . . ?
C2_3^b N1_3^b C5_3^b 120.3(13) . . ?
C4_3^b N1_3^b C5_3^b 118.3(11) . . ?
C2_3^b O1_3^b Cu1_2 138.4(8) . . ?
C2_3^b C3_3^b H3D_3^b 109.5 . . ?
C2_3^b C3_3^b H3E_3^b 109.5 . . ?
H3D_3^b C3_3^b H3E_3^b 109.5 . . ?
C2_3^b C3_3^b H3F_3^b 109.5 . . ?
H3D_3^b C3_3^b H3F_3^b 109.5 . . ?
H3E_3^b C3_3^b H3F_3^b 109.5 . . ?
N1_3^b C4_3^b H4D_3^b 109.5 . . ?
N1_3^b C4_3^b H4E_3^b 109.5 . . ?
H4D_3^b C4_3^b H4E_3^b 109.5 . . ?
N1_3^b C4_3^b H4F_3^b 109.5 . . ?
H4D_3^b C4_3^b H4F_3^b 109.5 . . ?
H4E_3^b C4_3^b H4F_3^b 109.5 . . ?
N1_3^b C5_3^b H5D_3^b 109.5 . . ?
N1_3^b C5_3^b H5E_3^b 109.5 . . ?
H5D_3^b C5_3^b H5E_3^b 109.5 . . ?
N1_3^b C5_3^b H5F_3^b 109.5 . . ?
H5D_3^b C5_3^b H5F_3^b 109.5 . . ?
H5E_3^b C5_3^b H5F_3^b 109.5 . . ?

loop_
_geom_bond_atom_site_label_1
_geom_bond_atom_site_label_2
_geom_bond_distance
_geom_bond_site_symmetry_2
_geom_bond_publ_flag
O1_1 C1_1 1.272(3) . ?
O1_1 Cu2_2 1.9923(19) 2_666 ?
C1_1 O2_1 1.255(3) . ?
C1_1 C2_1 1.508(4) . ?
O2_1 Cu1_2 1.9260(19) 2_666 ?
C2_1 C3_1 1.391(4) . ?
C2_1 C7_1 1.393(4) . ?
O3_1 C24_1 1.252(3) . ?
O3_1 Cu1_2 1.9410(18) . ?
C3_1 C4_1 1.402(4) . ?
C3_1 H3_1 0.9300 . ?
O4_1 C24_1 1.266(3) . ?
O4_1 Cu2_2 1.9945(18) . ?
C5_1 C4_1 1.373(4) . ?
C5_1 C6_1 1.400(4) . ?
C5_1 H5_1 0.9300 . ?
C6_1 C7_1 1.386(4) . ?
C6_1 N8_1 1.427(4) . ?
C7_1 H7_1 0.9300 . ?
N8_1 C9_1 1.270(4) . ?
C9_1 C10_1 1.456(4) . ?
C9_1 H9_1 0.9300 . ?
C10_1 C11_1 1.386(4) . ?
C10_1 C15_1 1.401(4) . ?
C11_1 C12_1 1.377(4) . ?
C11_1 H11_1 0.9300 . ?
C12_1 C13_1 1.397(4) . ?
C12_1 C16_1 1.466(5) . ?
C13_1 C14_1 1.365(5) . ?
C13_1 H13_1 0.9300 . ?
C14_1 C15_1 1.361(4) . ?
C14_1 H14_1 0.9300 . ?
C15_1 H15_1 0.9300 . ?
C16_1 N17_1 1.264(4) . ?
C16_1 H16_1 0.9300 . ?
N17_1 C18_1 1.417(4) . ?
C18_1 C23_1 1.394(4) . ?
C18_1 C19_1 1.395(4) . ?
C19_1 C20_1 1.377(5) . ?
C19_1 H19_1 0.9300 . ?
C20_1 C21_1 1.402(4) . ?
C20_1 H20_1 0.9300 . ?
C21_1 C22_1 1.380(4) . ?
C21_1 H21_1 0.9300 . ?
C22_1 C23_1 1.390(4) . ?
C22_1 C24_1 1.507(4) . ?
C23_1 H23_1 0.9300 . ?
C4_1 H4_1 0.9300 . ?
O1_2 C1_2 1.262(3) . ?
O1_2 Cu2_2 1.9422(17) 2_666 ?
Cu1_2 O3_2 1.9775(17) . ?
Cu1_2 O2_2 1.9903(17) 2_666 ?
Cu1_2 O1_3^b 2.106(8) . ?
Cu1_2 O1_3^a 2.211(6) . ?
Cu1_2 Cu2_2 2.6534(12) . ?
C1_2 O2_2 1.270(3) . ?
C1_2 C2_2 1.495(3) . ?
C2_2 C7_2 1.391(3) . ?
C2_2 C3_2 1.392(3) . ?
Cu2_2 O4_2 1.9391(17) . ?
Cu2_2 O1_4 2.134(2) . ?
O3_2 C24_2 1.265(3) . ?
C3_2 C4_2 1.379(4) . ?
C3_2 H3_2 0.9300 . ?
O4_2 C24_2 1.265(3) . ?
C5_2 C4_2 1.376(4) . ?
C5_2 C6_2 1.400(4) . ?
C5_2 H5_2 0.9300 . ?
C6_2 C7_2 1.383(3) . ?
C6_2 N8_2 1.422(3) . ?
C7_2 H7_2 0.9300 . ?
N8_2 C9_2 1.260(3) . ?
C9_2 C10_2 1.469(3) . ?
C9_2 H9_2 0.9300 . ?
C10_2 C15_2 1.380(4) . ?
C10_2 C11_2 1.392(4) . ?
C11_2 C12_2 1.390(4) . ?
C11_2 H11_2 0.9300 . ?
C12_2 C13_2 1.389(4) . ?
C12_2 C16_2 1.462(4) . ?
C13_2 C14_2 1.371(4) . ?
C13_2 H13_2 0.9300 . ?
C14_2 C15_2 1.393(4) . ?
C14_2 H14_2 0.9300 . ?
C15_2 H15_2 0.9300 . ?
C16_2 N17_2 1.240(3) . ?
C16_2 H16_2 0.9300 . ?
N17_2 C18_2 1.420(3) . ?
C18_2 C23_2 1.390(3) . ?
C18_2 C19_2 1.395(3) . ?
C19_2 C20_2 1.384(4) . ?
C19_2 H19_2 0.9300 . ?
C20_2 C21_2 1.379(4) . ?
C20_2 H20_2 0.9300 . ?
C21_2 C22_2 1.399(3) . ?
C21_2 H21_2 0.9300 . ?
C22_2 C23_2 1.378(4) . ?
C22_2 C24_2 1.496(3) . ?
C23_2 H23_2 0.9300 . ?
C4_2 H4_2 0.9300 . ?
O1_4 C2_4 1.202(4) . ?
N1_4 C2_4 1.340(4) . ?
N1_4 C4_4 1.446(5) . ?
N1_4 C5_4 1.489(5) . ?
C2_4 C3_4 1.490(4) . ?
C3_4 H3A_4 0.9600 . ?
C3_4 H3B_4 0.9600 . ?
C3_4 H3C_4 0.9600 . ?
C4_4 H4A_4 0.9600 . ?
C4_4 H4B_4 0.9600 . ?
C4_4 H4C_4 0.9600 . ?
C5_4 H5A_4 0.9600 . ?
C5_4 H5B_4 0.9600 . ?
C5_4 H5C_4 0.9600 . ?
C2_3^a O1_3^a 1.241(9) . ?
C2_3^a N1_3^a 1.341(9) . ?
C2_3^a C3_3^a 1.480(8) . ?
N1_3^a C5_3^a 1.458(8) . ?
N1_3^a C4_3^a 1.472(7) . ?
C3_3^a H3A_3^a 0.9600 . ?
C3_3^a H3B_3^a 0.9600 . ?
C3_3^a H3C_3^a 0.9600 . ?
C4_3^a H4A_3^a 0.9600 . ?
C4_3^a H4B_3^a 0.9600 . ?
C4_3^a H4C_3^a 0.9600 . ?
C5_3^a H5A_3^a 0.9600 . ?
C5_3^a H5B_3^a 0.9600 . ?
C5_3^a H5C_3^a 0.9600 . ?
C2_3^b O1_3^b 1.217(11) . ?
C2_3^b N1_3^b 1.343(15) . ?
C2_3^b C3_3^b 1.525(10) . ?
N1_3^b C4_3^b 1.405(11) . ?
N1_3^b C5_3^b 1.479(12) . ?
C3_3^b H3D_3^b 0.9600 . ?
C3_3^b H3E_3^b 0.9600 . ?
C3_3^b H3F_3^b 0.9600 . ?
C4_3^b H4D_3^b 0.9600 . ?
C4_3^b H4E_3^b 0.9600 . ?
C4_3^b H4F_3^b 0.9600 . ?
C5_3^b H5D_3^b 0.9600 . ?
C5_3^b H5E_3^b 0.9600 . ?
C5_3^b H5F_3^b 0.9600 . ?

loop_
_platon_squeeze_void_nr
_platon_squeeze_void_average_x
_platon_squeeze_void_average_y
_platon_squeeze_void_average_z
_platon_squeeze_void_volume
_platon_squeeze_void_count_electrons
_platon_squeeze_void_content
1 0.000 0.000 0.000 58 16 ' '
2 0.000 -0.006 0.494 591 169 ' '
